data_4084918
loop_
_publ_author_name
'Hlina, Johann'
'Arp, Henning'
'Walewska, Ma\/lgorzata'
'Fl\"orke, Ulrich'
'Zangger, Klaus'
'Marschner, Christoph'
'Baumgartner, Judith'

_publ_section_title
;
 Coordination Chemistry of Cyclic Disilylated Germylenes and Stannylenes
 with Group 11 Metals.
;
_journal_issue 24
_journal_name_full Organometallics
_journal_page_first 7069
_journal_page_last 7077
_journal_paper_doi 10.1021/om500668r
_journal_volume 33
_journal_year 2014
_chemical_formula_sum 'C45 H123.25 Au2 Ge2 N2 P2 Si16'
_chemical_formula_weight 1743.20
_chemical_name_systematic
; 
 ? 
;
_space_group_IT_number 14
_symmetry_cell_setting monoclinic
_symmetry_space_group_name_Hall '-P 2ybc'
_symmetry_space_group_name_H-M 'P 1 21/c 1'
_atom_sites_solution_hydrogens geom
_atom_sites_solution_primary direct
_atom_sites_solution_secondary difmap
_audit_creation_method SHELXL-97
_cell_angle_alpha 90.00
_cell_angle_beta 109.46(3)
_cell_angle_gamma 90.00
_cell_formula_units_Z 4
_cell_length_a 31.802(6)
_cell_length_b 11.961(2)
_cell_length_c 23.279(5)
_cell_measurement_reflns_used 12275
_cell_measurement_temperature 100(2)
_cell_measurement_theta_max 51.572
_cell_measurement_theta_min 4.481
_cell_volume 8349(3)
_computing_cell_refinement 'Bruker XSCANS'
_computing_data_collection 'Bruker XSCANS'
_computing_data_reduction 'Bruker SHELXTL'
_computing_molecular_graphics 'Bruker SHELXTL'
_computing_publication_material 'Bruker SHELXTL'
_computing_structure_refinement 'SHELXL-97 (Sheldrick, 1997)'
_computing_structure_solution 'SHELXS-97 (Sheldrick, 1990)'
_diffrn_ambient_temperature 100(2)
_diffrn_measured_fraction_theta_full 0.998
_diffrn_measured_fraction_theta_max 0.998
_diffrn_measurement_device_type 'SMART APEX'
_diffrn_measurement_method '\w scans'
_diffrn_radiation_monochromator graphite
_diffrn_radiation_source 'fine-focus sealed tube'
_diffrn_radiation_type MoK\a
_diffrn_radiation_wavelength 0.71073
_diffrn_reflns_av_R_equivalents 0.0726
_diffrn_reflns_av_sigmaI/netI 0.0692
_diffrn_reflns_limit_h_max 39
_diffrn_reflns_limit_h_min -39
_diffrn_reflns_limit_k_max 14
_diffrn_reflns_limit_k_min -14
_diffrn_reflns_limit_l_max 29
_diffrn_reflns_limit_l_min -28
_diffrn_reflns_number 65167
_diffrn_reflns_theta_full 26.38
_diffrn_reflns_theta_max 26.38
_diffrn_reflns_theta_min 1.75
_exptl_absorpt_coefficient_mu 4.512
_exptl_absorpt_correction_T_max 0.5322
_exptl_absorpt_correction_T_min 0.3648
_exptl_absorpt_correction_type multi-scan
_exptl_absorpt_process_details SADABS
_exptl_crystal_colour colorless
_exptl_crystal_density_diffrn 1.387
_exptl_crystal_density_method 'not measured'
_exptl_crystal_description blocks
_exptl_crystal_F_000 3533
_exptl_crystal_size_max 0.28
_exptl_crystal_size_mid 0.22
_exptl_crystal_size_min 0.16
_platon_squeeze_details
;
;
_refine_diff_density_max 2.152
_refine_diff_density_min -1.874
_refine_diff_density_rms 0.175
_refine_ls_extinction_method none
_refine_ls_goodness_of_fit_ref 1.191
_refine_ls_hydrogen_treatment constr
_refine_ls_matrix_type full
_refine_ls_number_parameters 706
_refine_ls_number_reflns 17040
_refine_ls_number_restraints 32
_refine_ls_restrained_S_all 1.192
_refine_ls_R_factor_all 0.0953
_refine_ls_R_factor_gt 0.0749
_refine_ls_shift/su_max 0.009
_refine_ls_shift/su_mean 0.000
_refine_ls_structure_factor_coef Fsqd
_refine_ls_weighting_details 'calc w=1/[\s^2^(Fo^2^)+(0.0000P)^2^+123.7699P] where P=(Fo^2^+2Fc^2^)/3'
_refine_ls_weighting_scheme calc
_refine_ls_wR_factor_gt 0.1415
_refine_ls_wR_factor_ref 0.1479
_reflns_number_gt 13664
_reflns_number_total 17040
_reflns_threshold_expression >2sigma(I)
_cod_data_source_file om500668r_si_002.cif
_cod_data_source_block 3_891j
_cod_depositor_comments 'Adding full bibliography for 4084918--4084926.cif.'
_cod_original_sg_symbol_H-M P2(1)/c
_cod_database_code 4084918

loop_
_symmetry_equiv_pos_as_xyz
'x, y, z'
'-x, y+1/2, -z+1/2'
'-x, -y, -z'
'x, -y-1/2, z-1/2'

loop_
_atom_site_label
_atom_site_type_symbol
_atom_site_fract_x
_atom_site_fract_y
_atom_site_fract_z
_atom_site_U_iso_or_equiv
_atom_site_adp_type
_atom_site_occupancy
_atom_site_symmetry_multiplicity
_atom_site_calc_flag
_atom_site_refinement_flags
_atom_site_disorder_assembly
_atom_site_disorder_group
Au1 Au 0.090927(15) 0.43325(4) 0.073578(18) 0.02005(13) Uani 0.8246(12) 1 d P A 1
P1 P 0.08163(10) 0.5187(2) -0.01892(12) 0.0200(6) Uani 0.8246(12) 1 d P A 1
C23 C 0.0415(4) 0.3384(9) 0.1777(4) 0.019(2) Uani 0.8246(12) 1 d P A 1
N1 N 0.0067(3) 0.3452(9) 0.1814(4) 0.031(2) Uani 0.8246(12) 1 d P A 1
C17 C 0.0495(4) 0.6448(10) -0.0295(6) 0.030(3) Uani 0.8246(12) 1 d P A 1
H17A H 0.0468 0.6762 -0.0699 0.037 Uiso 0.8246(12) 1 calc PR A 1
H17B H 0.0191 0.6254 -0.0302 0.037 Uiso 0.8246(12) 1 calc PR A 1
C18 C 0.0673(4) 0.7327(10) 0.0168(5) 0.027(3) Uani 0.8246(12) 1 d P A 1
H18A H 0.0970 0.7551 0.0171 0.040 Uiso 0.8246(12) 1 calc PR A 1
H18B H 0.0693 0.7038 0.0571 0.040 Uiso 0.8246(12) 1 calc PR A 1
H18C H 0.0473 0.7976 0.0071 0.040 Uiso 0.8246(12) 1 calc PR A 1
C19 C 0.1351(4) 0.5623(11) -0.0254(6) 0.033(3) Uani 0.8246(12) 1 d P A 1
H19A H 0.1508 0.6091 0.0104 0.040 Uiso 0.8246(12) 1 calc PR A 1
H19B H 0.1535 0.4946 -0.0234 0.040 Uiso 0.8246(12) 1 calc PR A 1
C20 C 0.1329(4) 0.6265(11) -0.0822(5) 0.030(3) Uani 0.8246(12) 1 d P A 1
H20A H 0.1170 0.5820 -0.1183 0.045 Uiso 0.8246(12) 1 calc PR A 1
H20B H 0.1632 0.6420 -0.0820 0.045 Uiso 0.8246(12) 1 calc PR A 1
H20C H 0.1171 0.6972 -0.0833 0.045 Uiso 0.8246(12) 1 calc PR A 1
C21 C 0.0555(3) 0.4305(9) -0.0867(4) 0.013(2) Uani 0.8246(12) 1 d PU A 1
H21A H 0.0505 0.4761 -0.1239 0.016 Uiso 0.8246(12) 1 calc PR A 1
H21B H 0.0763 0.3693 -0.0875 0.016 Uiso 0.8246(12) 1 calc PR A 1
C22 C 0.0125(4) 0.3816(10) -0.0874(6) 0.033(3) Uani 0.8246(12) 1 d P A 1
H22A H 0.0177 0.3321 -0.0522 0.050 Uiso 0.8246(12) 1 calc PR A 1
H22B H -0.0006 0.3387 -0.1250 0.050 Uiso 0.8246(12) 1 calc PR A 1
H22C H -0.0079 0.4417 -0.0855 0.050 Uiso 0.8246(12) 1 calc PR A 1
Au2 Au 0.02733(7) 0.39033(17) 0.11698(9) 0.0216(6) Uani 0.1754(12) 1 d P A 2
P3 P -0.0479(5) 0.4322(12) 0.0740(6) 0.026(3) Uani 0.1754(12) 1 d P A 2
C90 C 0.1305(15) 0.414(4) 0.105(2) 0.015(10) Uani 0.1754(12) 1 d PU A 2
N3 N 0.1529(19) 0.431(5) 0.084(2) 0.044(13) Uani 0.1754(12) 1 d PU A 2
Au3 Au 0.417117(15) 0.57038(4) -0.006347(18) 0.03237(12) Uani 1 1 d . . .
C46 C 0.4543(4) 0.6676(8) 0.1476(5) 0.032(2) Uani 1 1 d . . .
N2 N 0.4867(3) 0.6639(8) 0.1885(5) 0.045(3) Uani 1 1 d . . .
C1 C 0.1622(4) 0.1947(9) 0.3747(4) 0.036(3) Uani 1 1 d . A .
H1A H 0.1779 0.1256 0.3920 0.053 Uiso 1 1 calc R . .
H1B H 0.1307 0.1780 0.3529 0.053 Uiso 1 1 calc R . .
H1C H 0.1645 0.2480 0.4075 0.053 Uiso 1 1 calc R . .
C2 C 0.2468(4) 0.2970(10) 0.3664(5) 0.041(3) Uani 1 1 d . A .
H2A H 0.2463 0.3463 0.3998 0.062 Uiso 1 1 calc R . .
H2B H 0.2606 0.3362 0.3403 0.062 Uiso 1 1 calc R . .
H2C H 0.2640 0.2296 0.3831 0.062 Uiso 1 1 calc R . .
C3 C 0.2372(4) 0.1430(13) 0.2219(6) 0.057(4) Uani 1 1 d . . .
H3A H 0.2643 0.1513 0.2574 0.085 Uiso 1 1 calc R . .
H3B H 0.2324 0.2111 0.1972 0.085 Uiso 1 1 calc R . .
H3C H 0.2406 0.0790 0.1975 0.085 Uiso 1 1 calc R . .
C4 C 0.1934(4) -0.0255(9) 0.2807(5) 0.045(3) Uani 1 1 d . . .
H4A H 0.1905 -0.0804 0.2484 0.068 Uiso 1 1 calc R . .
H4B H 0.1698 -0.0378 0.2984 0.068 Uiso 1 1 calc R . .
H4C H 0.2226 -0.0340 0.3124 0.068 Uiso 1 1 calc R . .
C5 C 0.2310(5) 0.4717(13) 0.2102(8) 0.082(6) Uani 1 1 d . A .
H5A H 0.2557 0.5215 0.2115 0.123 Uiso 1 1 calc R . .
H5B H 0.2144 0.4519 0.1679 0.123 Uiso 1 1 calc R . .
H5C H 0.2427 0.4037 0.2335 0.123 Uiso 1 1 calc R . .
C6 C 0.1593(4) 0.6494(8) 0.1876(5) 0.033(2) Uani 1 1 d . A .
H6A H 0.1402 0.6910 0.2054 0.049 Uiso 1 1 calc R . .
H6B H 0.1408 0.6107 0.1507 0.049 Uiso 1 1 calc R . .
H6C H 0.1794 0.7013 0.1770 0.049 Uiso 1 1 calc R . .
C7 C 0.2266(6) 0.6205(15) 0.3131(6) 0.113(9) Uani 1 1 d . A .
H7A H 0.2471 0.5686 0.3415 0.169 Uiso 1 1 calc R . .
H7B H 0.2067 0.6542 0.3327 0.169 Uiso 1 1 calc R . .
H7C H 0.2437 0.6795 0.3017 0.169 Uiso 1 1 calc R . .
C8 C 0.1401(5) 0.5403(10) 0.3944(5) 0.049(3) Uani 1 1 d . A .
H8A H 0.1610 0.5953 0.3883 0.074 Uiso 1 1 calc R . .
H8B H 0.1567 0.4774 0.4184 0.074 Uiso 1 1 calc R . .
H8C H 0.1220 0.5754 0.4162 0.074 Uiso 1 1 calc R . .
C9 C 0.0704(4) 0.6076(9) 0.2739(5) 0.039(3) Uani 1 1 d . A .
H9A H 0.0532 0.5829 0.2326 0.058 Uiso 1 1 calc R . .
H9B H 0.0911 0.6670 0.2718 0.058 Uiso 1 1 calc R . .
H9C H 0.0500 0.6362 0.2941 0.058 Uiso 1 1 calc R . .
C10 C 0.0643(4) 0.3811(10) 0.3328(6) 0.051(3) Uani 1 1 d . A .
H10A H 0.0432 0.4182 0.3491 0.076 Uiso 1 1 calc R . .
H10B H 0.0818 0.3262 0.3623 0.076 Uiso 1 1 calc R . .
H10C H 0.0478 0.3432 0.2946 0.076 Uiso 1 1 calc R . .
C11 C 0.1692(5) 0.2009(11) 0.0547(6) 0.058(4) Uani 1 1 d . A .
H11A H 0.1751 0.1753 0.0182 0.087 Uiso 1 1 calc R . .
H11B H 0.1974 0.2082 0.0885 0.087 Uiso 1 1 calc R . .
H11C H 0.1541 0.2736 0.0466 0.087 Uiso 1 1 calc R . .
C12 C 0.0786(4) 0.0905(11) 0.0125(4) 0.047(3) Uani 1 1 d U A .
H12A H 0.0839 0.0754 -0.0259 0.071 Uiso 1 1 calc R . .
H12B H 0.0630 0.1621 0.0095 0.071 Uiso 1 1 calc R . .
H12C H 0.0602 0.0306 0.0205 0.071 Uiso 1 1 calc R . .
C13 C 0.1606(4) -0.0431(9) 0.0835(5) 0.038(3) Uani 1 1 d . A .
H13A H 0.1438 -0.0978 0.0985 0.057 Uiso 1 1 calc R . .
H13B H 0.1910 -0.0373 0.1124 0.057 Uiso 1 1 calc R . .
H13C H 0.1616 -0.0673 0.0437 0.057 Uiso 1 1 calc R . .
C14 C 0.0091(4) 0.0796(10) 0.1135(5) 0.041(3) Uani 1 1 d . A .
H14A H -0.0145 0.0945 0.1308 0.061 Uiso 1 1 calc R . .
H14B H -0.0003 0.0191 0.0835 0.061 Uiso 1 1 calc R . .
H14C H 0.0148 0.1473 0.0935 0.061 Uiso 1 1 calc R . .
C15 C 0.0709(4) -0.1159(9) 0.1693(5) 0.037(3) Uani 1 1 d . A .
H15A H 0.1017 -0.1350 0.1932 0.055 Uiso 1 1 calc R . .
H15B H 0.0652 -0.1347 0.1264 0.055 Uiso 1 1 calc R . .
H15C H 0.0504 -0.1582 0.1846 0.055 Uiso 1 1 calc R . .
C16 C 0.0552(3) 0.0588(9) 0.2522(4) 0.032(2) Uani 1 1 d . A .
H16A H 0.0297 0.0153 0.2545 0.048 Uiso 1 1 calc R . .
H16B H 0.0500 0.1383 0.2575 0.048 Uiso 1 1 calc R . .
H16C H 0.0823 0.0344 0.2844 0.048 Uiso 1 1 calc R . .
C24 C 0.2662(3) 0.8778(11) -0.0119(5) 0.041(3) Uani 1 1 d . . .
H24A H 0.2366 0.8774 -0.0074 0.061 Uiso 1 1 calc R . .
H24B H 0.2699 0.8102 -0.0334 0.061 Uiso 1 1 calc R . .
H24C H 0.2691 0.9439 -0.0351 0.061 Uiso 1 1 calc R . .
C25 C 0.3033(4) 1.0182(9) 0.1022(5) 0.042(3) Uani 1 1 d . . .
H25A H 0.3062 1.0804 0.0763 0.063 Uiso 1 1 calc R . .
H25B H 0.3263 1.0246 0.1424 0.063 Uiso 1 1 calc R . .
H25C H 0.2738 1.0204 0.1066 0.063 Uiso 1 1 calc R . .
C26 C 0.2377(3) 0.6912(10) 0.0889(5) 0.036(3) Uani 1 1 d . . .
H26A H 0.2316 0.6248 0.1095 0.054 Uiso 1 1 calc R . .
H26B H 0.2303 0.6756 0.0454 0.054 Uiso 1 1 calc R . .
H26C H 0.2195 0.7537 0.0945 0.054 Uiso 1 1 calc R . .
C27 C 0.3103(4) 0.7739(9) 0.2038(5) 0.037(3) Uani 1 1 d . . .
H27A H 0.2976 0.8483 0.2045 0.056 Uiso 1 1 calc R . .
H27B H 0.3426 0.7764 0.2246 0.056 Uiso 1 1 calc R . .
H27C H 0.2968 0.7205 0.2245 0.056 Uiso 1 1 calc R . .
C28 C 0.4919(4) 0.9416(11) 0.1334(5) 0.047(3) Uani 1 1 d . . .
H28A H 0.5129 0.9865 0.1655 0.070 Uiso 1 1 calc R . .
H28B H 0.4940 0.9630 0.0937 0.070 Uiso 1 1 calc R . .
H28C H 0.4992 0.8622 0.1408 0.070 Uiso 1 1 calc R . .
C29 C 0.4237(5) 1.1209(10) 0.1195(6) 0.057(4) Uani 1 1 d . . .
H29A H 0.4420 1.1630 0.1552 0.085 Uiso 1 1 calc R . .
H29B H 0.3921 1.1361 0.1124 0.085 Uiso 1 1 calc R . .
H29C H 0.4312 1.1437 0.0837 0.085 Uiso 1 1 calc R . .
C30 C 0.4325(4) 0.9330(10) 0.2100(4) 0.036(3) Uani 1 1 d . . .
H30A H 0.4425 0.8558 0.2206 0.055 Uiso 1 1 calc R . .
H30B H 0.4018 0.9412 0.2099 0.055 Uiso 1 1 calc R . .
H30C H 0.4521 0.9841 0.2400 0.055 Uiso 1 1 calc R . .
C31 C 0.3568(5) 1.0515(11) -0.0605(5) 0.052(3) Uani 1 1 d . . .
H31A H 0.3560 1.0695 -0.1019 0.078 Uiso 1 1 calc R . .
H31B H 0.3748 1.1073 -0.0321 0.078 Uiso 1 1 calc R . .
H31C H 0.3264 1.0517 -0.0589 0.078 Uiso 1 1 calc R . .
C32 C 0.4408(4) 0.9154(10) -0.0389(5) 0.040(3) Uani 1 1 d . . .
H32A H 0.4408 0.9183 -0.0810 0.060 Uiso 1 1 calc R . .
H32B H 0.4567 0.8484 -0.0188 0.060 Uiso 1 1 calc R . .
H32C H 0.4556 0.9820 -0.0169 0.060 Uiso 1 1 calc R . .
C33 C 0.3508(4) 0.8059(11) -0.0974(4) 0.043(3) Uani 1 1 d . . .
H33A H 0.3189 0.8102 -0.1029 0.064 Uiso 1 1 calc R . .
H33B H 0.3618 0.7306 -0.0837 0.064 Uiso 1 1 calc R . .
H33C H 0.3554 0.8219 -0.1362 0.064 Uiso 1 1 calc R . .
C34 C 0.3940(7) 0.557(2) 0.2683(5) 0.155(13) Uani 1 1 d . . .
H34A H 0.4105 0.5115 0.3035 0.233 Uiso 1 1 calc R . .
H34B H 0.3668 0.5861 0.2740 0.233 Uiso 1 1 calc R . .
H34C H 0.4127 0.6200 0.2644 0.233 Uiso 1 1 calc R . .
C35 C 0.4292(4) 0.4015(9) 0.1928(5) 0.039(3) Uani 1 1 d . . .
H35A H 0.4528 0.4571 0.1983 0.058 Uiso 1 1 calc R . .
H35B H 0.4223 0.3663 0.1527 0.058 Uiso 1 1 calc R . .
H35C H 0.4392 0.3443 0.2246 0.058 Uiso 1 1 calc R . .
C36 C 0.3397(5) 0.3480(17) 0.2025(9) 0.118(9) Uani 1 1 d . . .
H36A H 0.3446 0.2843 0.1790 0.177 Uiso 1 1 calc R . .
H36B H 0.3086 0.3724 0.1855 0.177 Uiso 1 1 calc R . .
H36C H 0.3462 0.3257 0.2451 0.177 Uiso 1 1 calc R . .
C37 C 0.2568(4) 0.3916(11) 0.0466(6) 0.052(3) Uani 1 1 d . . .
H37A H 0.2363 0.4481 0.0526 0.078 Uiso 1 1 calc R . .
H37B H 0.2681 0.3454 0.0833 0.078 Uiso 1 1 calc R . .
H37C H 0.2409 0.3442 0.0118 0.078 Uiso 1 1 calc R . .
C38 C 0.3427(4) 0.3503(10) 0.0215(5) 0.040(3) Uani 1 1 d . . .
H38A H 0.3269 0.3044 -0.0140 0.060 Uiso 1 1 calc R . .
H38B H 0.3525 0.3032 0.0580 0.060 Uiso 1 1 calc R . .
H38C H 0.3688 0.3850 0.0152 0.060 Uiso 1 1 calc R . .
C39 C 0.2819(4) 0.5429(11) -0.0409(5) 0.052(3) Uani 1 1 d . . .
H39A H 0.2668 0.4917 -0.0743 0.079 Uiso 1 1 calc R . .
H39B H 0.3064 0.5805 -0.0497 0.079 Uiso 1 1 calc R . .
H39C H 0.2606 0.5988 -0.0368 0.079 Uiso 1 1 calc R . .
C40 C 0.4374(11) 0.3441(14) -0.0857(10) 0.200(14) Uani 1 1 d DU . .
H40A H 0.4084 0.3102 -0.1095 0.240 Uiso 1 1 calc R . .
H40B H 0.4577 0.3301 -0.1093 0.240 Uiso 1 1 calc R . .
C41 C 0.4537(8) 0.2796(15) -0.0336(7) 0.128(10) Uani 1 1 d DU . .
H41A H 0.4864 0.2838 -0.0182 0.192 Uiso 1 1 calc R . .
H41B H 0.4444 0.2017 -0.0431 0.192 Uiso 1 1 calc R . .
H41C H 0.4419 0.3077 -0.0024 0.192 Uiso 1 1 calc R . .
C42 C 0.4720(4) 0.5461(9) -0.1132(5) 0.041(3) Uani 1 1 d D . .
H42A H 0.5010 0.5334 -0.0808 0.050 Uiso 1 1 calc R . .
H42B H 0.4728 0.5057 -0.1500 0.050 Uiso 1 1 calc R . .
C43 C 0.4677(6) 0.6622(10) -0.1267(7) 0.079(5) Uani 1 1 d D . .
H43A H 0.4400 0.6758 -0.1604 0.119 Uiso 1 1 calc R . .
H43B H 0.4931 0.6871 -0.1383 0.119 Uiso 1 1 calc R . .
H43C H 0.4672 0.7037 -0.0907 0.119 Uiso 1 1 calc R . .
C44 C 0.3800(5) 0.493(2) -0.1569(8) 0.150(12) Uani 1 1 d . . .
H44A H 0.3828 0.5658 -0.1756 0.180 Uiso 1 1 calc R . .
H44B H 0.3846 0.4351 -0.1846 0.180 Uiso 1 1 calc R . .
C45 C 0.3345(9) 0.485(3) -0.1619(14) 0.197(15) Uani 1 1 d . . .
H45A H 0.3281 0.4082 -0.1521 0.296 Uiso 1 1 calc R . .
H45B H 0.3158 0.5031 -0.2035 0.296 Uiso 1 1 calc R . .
H45C H 0.3282 0.5370 -0.1333 0.296 Uiso 1 1 calc R . .
Ge1 Ge 0.10184(3) 0.33667(8) 0.16793(4) 0.0198(2) Uani 1 1 d . . .
Ge2 Ge 0.39971(3) 0.66564(9) 0.07505(4) 0.0222(2) Uani 1 1 d . . .
P2 P 0.42861(13) 0.4843(3) -0.08889(16) 0.0503(9) Uani 1 1 d . . .
Si1 Si 0.14715(8) 0.4092(2) 0.26569(11) 0.0190(5) Uani 1 1 d . A .
Si2 Si 0.18821(9) 0.2568(2) 0.32024(11) 0.0211(5) Uani 1 1 d . . .
Si3 Si 0.18828(9) 0.1193(2) 0.24798(12) 0.0250(6) Uani 1 1 d . A .
Si4 Si 0.12121(9) 0.1417(2) 0.16675(11) 0.0186(5) Uani 1 1 d . A .
Si5 Si 0.19302(9) 0.5440(3) 0.24424(13) 0.0301(7) Uani 1 1 d . . .
Si6 Si 0.10251(10) 0.4878(2) 0.31804(13) 0.0298(6) Uani 1 1 d . . .
Si7 Si 0.13251(10) 0.0969(3) 0.07542(12) 0.0312(7) Uani 1 1 d . . .
Si8 Si 0.06183(9) 0.0367(2) 0.17637(11) 0.0211(5) Uani 1 1 d . . .
Si9 Si 0.38186(9) 0.8619(2) 0.05826(11) 0.0230(6) Uani 1 1 d . . .
Si10 Si 0.31044(9) 0.8817(2) 0.06598(12) 0.0264(6) Uani 1 1 d . . .
Si11 Si 0.29834(9) 0.7286(2) 0.12241(12) 0.0250(6) Uani 1 1 d . . .
Si12 Si 0.34437(9) 0.5812(2) 0.11142(11) 0.0236(6) Uani 1 1 d . . .
Si13 Si 0.43474(10) 0.9666(2) 0.13329(13) 0.0301(6) Uani 1 1 d . . .
Si14 Si 0.38197(9) 0.9106(2) -0.03899(12) 0.0274(6) Uani 1 1 d . . .
Si15 Si 0.37892(11) 0.4706(4) 0.19822(15) 0.0537(11) Uani 1 1 d . . .
Si16 Si 0.30445(9) 0.4623(2) 0.03159(13) 0.0292(6) Uani 1 1 d . . .

loop_
_atom_site_aniso_label
_atom_site_aniso_U_11
_atom_site_aniso_U_22
_atom_site_aniso_U_33
_atom_site_aniso_U_23
_atom_site_aniso_U_13
_atom_site_aniso_U_12
Au1 0.0251(3) 0.0215(2) 0.0123(2) 0.00037(17) 0.00454(17) 0.00091(19)
P1 0.0220(15) 0.0235(15) 0.0145(13) 0.0018(11) 0.0060(12) -0.0016(12)
C23 0.023(6) 0.023(6) 0.006(5) -0.004(4) -0.001(4) -0.001(5)
N1 0.026(6) 0.044(7) 0.019(5) -0.003(5) 0.004(4) 0.001(5)
C17 0.037(7) 0.028(7) 0.032(7) -0.006(5) 0.019(6) -0.012(6)
C18 0.033(7) 0.022(6) 0.018(6) -0.002(5) -0.002(5) 0.005(5)
C19 0.027(7) 0.039(8) 0.033(7) -0.003(6) 0.008(5) -0.006(6)
C20 0.021(7) 0.038(7) 0.033(7) 0.008(6) 0.011(5) -0.007(5)
C21 0.012(4) 0.019(4) 0.004(3) -0.001(3) -0.004(3) -0.001(3)
C22 0.046(8) 0.024(7) 0.034(7) -0.020(5) 0.018(6) -0.014(6)
Au2 0.0189(12) 0.0222(11) 0.0225(11) 0.0007(8) 0.0053(9) 0.0033(8)
P3 0.029(8) 0.020(7) 0.026(7) 0.014(6) 0.005(6) 0.013(6)
C90 0.011(13) 0.017(13) 0.020(13) -0.005(9) 0.010(9) -0.009(9)
N3 0.046(16) 0.044(16) 0.043(16) 0.000(9) 0.016(10) 0.002(10)
Au3 0.0418(3) 0.0337(2) 0.0312(2) -0.00317(18) 0.02504(19) 0.00153(19)
C46 0.028(6) 0.023(5) 0.050(7) 0.003(5) 0.020(5) 0.005(4)
N2 0.033(6) 0.030(5) 0.056(6) 0.004(5) -0.005(5) 0.004(4)
C1 0.059(8) 0.028(6) 0.022(5) 0.000(4) 0.015(5) -0.009(5)
C2 0.034(6) 0.040(7) 0.035(6) 0.005(5) -0.007(5) 0.003(5)
C3 0.028(7) 0.086(11) 0.056(8) -0.033(8) 0.014(6) -0.005(7)
C4 0.051(8) 0.035(6) 0.037(6) -0.001(5) -0.003(6) 0.018(6)
C5 0.071(10) 0.087(12) 0.122(14) 0.060(11) 0.078(11) 0.042(9)
C6 0.036(6) 0.024(5) 0.041(6) 0.002(5) 0.018(5) -0.004(5)
C7 0.144(17) 0.113(14) 0.041(8) 0.023(9) -0.022(9) -0.112(13)
C8 0.075(9) 0.042(7) 0.036(6) -0.006(5) 0.026(6) 0.012(6)
C9 0.040(7) 0.036(6) 0.047(7) 0.008(5) 0.023(6) 0.017(5)
C10 0.064(9) 0.043(7) 0.068(9) -0.002(6) 0.052(8) -0.006(6)
C11 0.075(10) 0.051(8) 0.066(9) 0.025(7) 0.047(8) 0.015(7)
C12 0.052(6) 0.074(7) 0.016(4) -0.017(5) 0.012(4) 0.010(5)
C13 0.042(7) 0.042(7) 0.037(6) -0.015(5) 0.021(5) 0.000(5)
C14 0.040(7) 0.042(7) 0.042(6) 0.003(5) 0.016(5) -0.008(5)
C15 0.049(7) 0.025(6) 0.040(6) 0.003(5) 0.021(6) -0.006(5)
C16 0.035(6) 0.037(6) 0.029(5) -0.002(5) 0.018(5) -0.013(5)
C24 0.020(6) 0.064(8) 0.031(6) 0.011(5) -0.001(5) -0.001(5)
C25 0.048(7) 0.039(7) 0.047(7) 0.007(5) 0.027(6) 0.011(6)
C26 0.015(5) 0.047(7) 0.050(7) 0.004(5) 0.016(5) 0.003(5)
C27 0.044(7) 0.039(7) 0.035(6) 0.002(5) 0.021(5) 0.008(5)
C28 0.035(7) 0.064(8) 0.032(6) 0.013(6) -0.002(5) -0.016(6)
C29 0.067(9) 0.032(7) 0.058(8) 0.001(6) 0.004(7) -0.007(6)
C30 0.039(6) 0.047(7) 0.020(5) -0.007(5) 0.006(5) 0.003(5)
C31 0.068(9) 0.058(8) 0.031(6) 0.018(6) 0.020(6) 0.023(7)
C32 0.055(7) 0.048(7) 0.033(6) 0.007(5) 0.037(6) 0.001(6)
C33 0.040(7) 0.070(9) 0.019(5) 0.007(5) 0.009(5) -0.007(6)
C34 0.17(2) 0.26(3) 0.009(6) -0.006(10) -0.007(9) 0.18(2)
C35 0.036(7) 0.034(6) 0.041(6) 0.002(5) 0.005(5) 0.005(5)
C36 0.056(11) 0.149(19) 0.146(18) 0.110(16) 0.029(11) 0.006(11)
C37 0.037(7) 0.062(9) 0.060(8) -0.016(7) 0.022(6) -0.003(6)
C38 0.032(6) 0.047(7) 0.041(6) -0.011(5) 0.013(5) -0.002(5)
C39 0.054(8) 0.049(8) 0.040(7) -0.001(6) -0.003(6) 0.005(6)
C40 0.46(4) 0.040(11) 0.22(3) 0.021(13) 0.27(3) 0.070(18)
C41 0.19(2) 0.087(14) 0.059(11) -0.036(10) -0.025(12) 0.091(14)
C42 0.036(7) 0.060(8) 0.030(6) -0.007(5) 0.015(5) 0.006(6)
C43 0.136(16) 0.063(10) 0.073(10) -0.012(8) 0.082(11) -0.035(10)
C44 0.032(9) 0.31(3) 0.103(14) -0.145(19) 0.020(9) -0.044(14)
C45 0.15(3) 0.24(4) 0.21(3) -0.12(3) 0.07(2) -0.06(3)
Ge1 0.0217(5) 0.0192(5) 0.0159(5) -0.0006(4) 0.0027(4) -0.0004(4)
Ge2 0.0185(5) 0.0305(6) 0.0192(5) -0.0020(4) 0.0084(4) 0.0011(4)
P2 0.081(3) 0.0359(18) 0.056(2) -0.0113(15) 0.053(2) -0.0080(17)
Si1 0.0198(13) 0.0208(13) 0.0164(12) -0.0014(10) 0.0059(10) -0.0005(10)
Si2 0.0185(13) 0.0250(14) 0.0165(12) -0.0024(10) 0.0015(10) -0.0009(11)
Si3 0.0211(14) 0.0282(15) 0.0234(13) -0.0035(11) 0.0044(11) 0.0031(11)
Si4 0.0229(14) 0.0197(13) 0.0139(12) 0.0012(10) 0.0070(10) -0.0006(10)
Si5 0.0256(15) 0.0359(17) 0.0272(14) 0.0094(12) 0.0066(12) -0.0060(12)
Si6 0.0365(17) 0.0281(15) 0.0315(15) 0.0055(12) 0.0201(13) 0.0075(13)
Si7 0.0393(17) 0.0401(18) 0.0184(13) -0.0039(12) 0.0153(12) -0.0018(13)
Si8 0.0246(14) 0.0204(13) 0.0184(12) 0.0011(10) 0.0072(11) -0.0034(11)
Si9 0.0224(14) 0.0320(15) 0.0167(12) 0.0024(11) 0.0092(11) 0.0027(11)
Si10 0.0224(15) 0.0334(16) 0.0257(14) 0.0044(12) 0.0110(12) 0.0052(12)
Si11 0.0237(15) 0.0333(16) 0.0212(13) 0.0010(11) 0.0119(11) 0.0023(12)
Si12 0.0204(14) 0.0309(15) 0.0215(13) 0.0014(11) 0.0096(11) 0.0017(11)
Si13 0.0321(16) 0.0307(16) 0.0240(14) 0.0033(12) 0.0048(12) -0.0043(12)
Si14 0.0267(15) 0.0386(17) 0.0186(13) 0.0090(12) 0.0098(11) 0.0073(12)
Si15 0.0349(19) 0.098(3) 0.0335(17) 0.0360(19) 0.0187(15) 0.0266(19)
Si16 0.0242(15) 0.0311(16) 0.0307(15) -0.0047(12) 0.0073(12) -0.0017(12)

loop_
_atom_type_symbol
_atom_type_description
_atom_type_scat_dispersion_real
_atom_type_scat_dispersion_imag
_atom_type_scat_source
C C 0.0033 0.0016 'International Tables Vol C Tables 4.2.6.8 and 6.1.1.4'
H H 0.0000 0.0000 'International Tables Vol C Tables 4.2.6.8 and 6.1.1.4'
Au Au -2.0133 8.8022 'International Tables Vol C Tables 4.2.6.8 and 6.1.1.4'
Ge Ge 0.1547 1.8001 'International Tables Vol C Tables 4.2.6.8 and 6.1.1.4'
N N 0.0061 0.0033 'International Tables Vol C Tables 4.2.6.8 and 6.1.1.4'
P P 0.1023 0.0942 'International Tables Vol C Tables 4.2.6.8 and 6.1.1.4'
Si Si 0.0817 0.0704 'International Tables Vol C Tables 4.2.6.8 and 6.1.1.4'

loop_
_geom_angle_atom_site_label_1
_geom_angle_atom_site_label_2
_geom_angle_atom_site_label_3
_geom_angle
P1 Au1 Ge1 177.28(8)
C17 P1 C19 104.6(6)
C17 P1 C21 106.9(5)
C19 P1 C21 104.9(5)
C17 P1 Au1 113.0(4)
C19 P1 Au1 111.6(4)
C21 P1 Au1 115.1(3)
N1 C23 Ge1 175.9(10)
C18 C17 P1 115.9(9)
C20 C19 P1 116.3(9)
C22 C21 P1 112.6(7)
P3 Au2 Ge1 174.2(4)
N3 C90 Ge1 159(5)
P2 Au3 Ge2 175.68(11)
N2 C46 Ge2 176.6(10)
C41 C40 P2 126.6(16)
C43 C42 P2 116.2(9)
C45 C44 P2 128.2(19)
C23 Ge1 C90 134.8(13)
C23 Ge1 Au2 38.3(3)
C90 Ge1 Au2 97.0(13)
C23 Ge1 Au1 104.2(3)
C90 Ge1 Au1 31.2(13)
Au2 Ge1 Au1 66.07(6)
C23 Ge1 Si1 100.5(3)
C90 Ge1 Si1 103.3(12)
Au2 Ge1 Si1 124.10(9)
Au1 Ge1 Si1 123.26(7)
C23 Ge1 Si4 105.6(3)
C90 Ge1 Si4 103.7(13)
Au2 Ge1 Si4 118.33(9)
Au1 Ge1 Si4 114.44(7)
Si1 Ge1 Si4 106.47(9)
C46 Ge2 Si12 103.9(3)
C46 Ge2 Si9 102.6(3)
Si12 Ge2 Si9 107.68(10)
C46 Ge2 Au3 107.9(3)
Si12 Ge2 Au3 117.38(8)
Si9 Ge2 Au3 115.60(7)
C40 P2 C44 100.1(13)
C40 P2 C42 106.5(10)
C44 P2 C42 102.7(8)
C40 P2 Au3 118.2(6)
C44 P2 Au3 112.1(6)
C42 P2 Au3 115.2(4)
Si5 Si1 Si2 112.08(14)
Si5 Si1 Si6 111.26(15)
Si2 Si1 Si6 110.61(13)
Si5 Si1 Ge1 105.40(12)
Si2 Si1 Ge1 106.27(12)
Si6 Si1 Ge1 111.00(13)
C2 Si2 C1 106.9(5)
C2 Si2 Si1 112.2(4)
C1 Si2 Si1 112.4(4)
C2 Si2 Si3 110.5(4)
C1 Si2 Si3 108.1(3)
Si1 Si2 Si3 106.75(13)
C3 Si3 C4 107.6(6)
C3 Si3 Si4 110.6(4)
C4 Si3 Si4 111.4(4)
C3 Si3 Si2 109.0(4)
C4 Si3 Si2 112.1(4)
Si4 Si3 Si2 106.21(14)
Si7 Si4 Si8 109.77(14)
Si7 Si4 Si3 109.48(14)
Si8 Si4 Si3 114.05(14)
Si7 Si4 Ge1 110.45(12)
Si8 Si4 Ge1 107.47(12)
Si3 Si4 Ge1 105.53(12)
C7 Si5 C5 109.3(10)
C7 Si5 C6 107.8(7)
C5 Si5 C6 108.2(6)
C7 Si5 Si1 112.2(5)
C5 Si5 Si1 108.1(5)
C6 Si5 Si1 111.2(3)
C9 Si6 C10 110.9(6)
C9 Si6 C8 108.8(5)
C10 Si6 C8 107.5(6)
C9 Si6 Si1 109.7(4)
C10 Si6 Si1 111.3(4)
C8 Si6 Si1 108.6(4)
C12 Si7 C11 108.4(6)
C12 Si7 C13 109.1(5)
C11 Si7 C13 107.6(5)
C12 Si7 Si4 110.3(4)
C11 Si7 Si4 112.3(5)
C13 Si7 Si4 109.0(4)
C15 Si8 C16 107.0(5)
C15 Si8 C14 108.7(5)
C16 Si8 C14 110.1(5)
C15 Si8 Si4 111.3(4)
C16 Si8 Si4 111.4(3)
C14 Si8 Si4 108.4(4)
Si14 Si9 Si13 110.89(15)
Si14 Si9 Si10 111.24(14)
Si13 Si9 Si10 111.18(15)
Si14 Si9 Ge2 108.80(13)
Si13 Si9 Ge2 109.08(13)
Si10 Si9 Ge2 105.46(13)
C25 Si10 C24 106.7(6)
C25 Si10 Si9 112.6(4)
C24 Si10 Si9 110.7(4)
C25 Si10 Si11 110.9(4)
C24 Si10 Si11 107.9(4)
Si9 Si10 Si11 107.79(14)
C26 Si11 C27 108.7(5)
C26 Si11 Si12 111.5(4)
C27 Si11 Si12 113.6(4)
C26 Si11 Si10 106.8(4)
C27 Si11 Si10 108.7(4)
Si12 Si11 Si10 107.31(14)
Si16 Si12 Si15 108.23(18)
Si16 Si12 Si11 110.31(14)
Si15 Si12 Si11 117.08(15)
Si16 Si12 Ge2 103.94(12)
Si15 Si12 Ge2 110.44(14)
Si11 Si12 Ge2 106.06(13)
C28 Si13 C30 108.6(5)
C28 Si13 C29 106.7(6)
C30 Si13 C29 108.2(6)
C28 Si13 Si9 112.2(4)
C30 Si13 Si9 110.7(4)
C29 Si13 Si9 110.4(4)
C31 Si14 C32 108.2(6)
C31 Si14 C33 109.5(6)
C32 Si14 C33 107.9(5)
C31 Si14 Si9 110.3(4)
C32 Si14 Si9 109.3(3)
C33 Si14 Si9 111.5(4)
C35 Si15 C34 109.5(7)
C35 Si15 C36 104.6(7)
C34 Si15 C36 111.0(11)
C35 Si15 Si12 111.1(4)
C34 Si15 Si12 110.5(6)
C36 Si15 Si12 110.0(5)
C39 Si16 C37 108.2(6)
C39 Si16 C38 109.0(6)
C37 Si16 C38 107.6(6)
C39 Si16 Si12 110.2(4)
C37 Si16 Si12 112.6(4)
C38 Si16 Si12 109.2(4)

loop_
_geom_bond_atom_site_label_1
_geom_bond_atom_site_label_2
_geom_bond_distance
Au1 P1 2.312(3)
Au1 Ge1 2.4024(11)
P1 C17 1.792(13)
P1 C19 1.833(12)
P1 C21 1.849(9)
C23 N1 1.138(14)
C23 Ge1 2.007(12)
C17 C18 1.477(15)
C19 C20 1.511(16)
C21 C22 1.482(15)
Au2 P3 2.319(14)
Au2 Ge1 2.358(2)
C90 N3 1.01(6)
C90 Ge1 2.17(4)
Au3 P2 2.314(3)
Au3 Ge2 2.4277(11)
C46 N2 1.147(13)
C46 Ge2 1.978(12)
C1 Si2 1.882(10)
C2 Si2 1.876(11)
C3 Si3 1.870(12)
C4 Si3 1.877(11)
C5 Si5 1.861(13)
C6 Si5 1.881(11)
C7 Si5 1.846(13)
C8 Si6 1.889(12)
C9 Si6 1.859(11)
C10 Si6 1.870(12)
C11 Si7 1.875(13)
C12 Si7 1.850(11)
C13 Si7 1.878(11)
C14 Si8 1.893(11)
C15 Si8 1.863(11)
C16 Si8 1.865(9)
C24 Si10 1.889(10)
C25 Si10 1.885(11)
C26 Si11 1.878(10)
C27 Si11 1.883(10)
C28 Si13 1.841(12)
C29 Si13 1.887(12)
C30 Si13 1.854(10)
C31 Si14 1.861(12)
C32 Si14 1.871(11)
C33 Si14 1.872(12)
C34 Si15 1.856(16)
C35 Si15 1.841(11)
C36 Si15 1.949(17)
C37 Si16 1.868(12)
C38 Si16 1.877(11)
C39 Si16 1.867(12)
C40 C41 1.384(10)
C40 P2 1.699(16)
C42 C43 1.421(9)
C42 P2 1.813(11)
C44 C45 1.42(3)
C44 P2 1.809(18)
Ge1 Si1 2.413(3)
Ge1 Si4 2.415(3)
Ge2 Si12 2.414(3)
Ge2 Si9 2.416(3)
Si1 Si5 2.337(4)
Si1 Si2 2.353(4)
Si1 Si6 2.353(4)
Si2 Si3 2.353(4)
Si3 Si4 2.347(4)
Si4 Si7 2.333(3)
Si4 Si8 2.340(4)
Si9 Si14 2.339(4)
Si9 Si13 2.343(4)
Si9 Si10 2.349(4)
Si10 Si11 2.359(4)
Si11 Si12 2.359(4)
Si12 Si16 2.349(4)
Si12 Si15 2.359(4)

loop_
_geom_torsion_atom_site_label_1
_geom_torsion_atom_site_label_2
_geom_torsion_atom_site_label_3
_geom_torsion_atom_site_label_4
_geom_torsion
Ge1 Au1 P1 C17 167.1(17)
Ge1 Au1 P1 C19 -75.3(18)
Ge1 Au1 P1 C21 44.0(18)
C19 P1 C17 C18 -63.2(10)
C21 P1 C17 C18 -174.1(9)
Au1 P1 C17 C18 58.4(10)
C17 P1 C19 C20 -53.4(11)
C21 P1 C19 C20 58.9(11)
Au1 P1 C19 C20 -175.8(8)
C17 P1 C21 C22 -72.7(9)
C19 P1 C21 C22 176.7(9)
Au1 P1 C21 C22 53.6(9)
N1 C23 Ge1 C90 -23(14)
N1 C23 Ge1 Au2 -35(13)
N1 C23 Ge1 Au1 -31(14)
N1 C23 Ge1 Si1 98(14)
N1 C23 Ge1 Si4 -152(14)
N3 C90 Ge1 C23 -171(13)
N3 C90 Ge1 Au2 -163(14)
N3 C90 Ge1 Au1 -157(16)
N3 C90 Ge1 Si1 69(14)
N3 C90 Ge1 Si4 -42(15)
P3 Au2 Ge1 C23 -15(4)
P3 Au2 Ge1 C90 174(4)
P3 Au2 Ge1 Au1 170(4)
P3 Au2 Ge1 Si1 -75(4)
P3 Au2 Ge1 Si4 64(4)
P1 Au1 Ge1 C23 -122.3(17)
P1 Au1 Ge1 C90 68(3)
P1 Au1 Ge1 Au2 -119.1(17)
P1 Au1 Ge1 Si1 124.6(17)
P1 Au1 Ge1 Si4 -7.5(17)
N2 C46 Ge2 Si12 99(17)
N2 C46 Ge2 Si9 -149(17)
N2 C46 Ge2 Au3 -26(17)
P2 Au3 Ge2 C46 -168.7(12)
P2 Au3 Ge2 Si12 74.3(12)
P2 Au3 Ge2 Si9 -54.5(12)
C41 C40 P2 C44 -146(3)
C41 C40 P2 C42 107(3)
C41 C40 P2 Au3 -24(4)
C45 C44 P2 C40 88(3)
C45 C44 P2 C42 -162(3)
C45 C44 P2 Au3 -38(3)
C43 C42 P2 C40 172.1(13)
C43 C42 P2 C44 67.3(13)
C43 C42 P2 Au3 -54.7(11)
Ge2 Au3 P2 C40 -122.3(17)
Ge2 Au3 P2 C44 -6.7(16)
Ge2 Au3 P2 C42 110.2(12)
C23 Ge1 Si1 Si5 -133.9(3)
C90 Ge1 Si1 Si5 7.3(13)
Au2 Ge1 Si1 Si5 -100.84(14)
Au1 Ge1 Si1 Si5 -18.99(15)
Si4 Ge1 Si1 Si5 116.24(13)
C23 Ge1 Si1 Si2 107.0(3)
C90 Ge1 Si1 Si2 -111.8(13)
Au2 Ge1 Si1 Si2 140.04(11)
Au1 Ge1 Si1 Si2 -138.11(10)
Si4 Ge1 Si1 Si2 -2.88(14)
C23 Ge1 Si1 Si6 -13.4(3)
C90 Ge1 Si1 Si6 127.9(13)
Au2 Ge1 Si1 Si6 19.72(17)
Au1 Ge1 Si1 Si6 101.57(12)
Si4 Ge1 Si1 Si6 -123.20(13)
Si5 Si1 Si2 C2 26.6(4)
Si6 Si1 Si2 C2 -98.2(4)
Ge1 Si1 Si2 C2 141.2(4)
Si5 Si1 Si2 C1 147.0(4)
Si6 Si1 Si2 C1 22.3(4)
Ge1 Si1 Si2 C1 -98.3(4)
Si5 Si1 Si2 Si3 -94.64(16)
Si6 Si1 Si2 Si3 140.57(15)
Ge1 Si1 Si2 Si3 20.00(16)
C2 Si2 Si3 C3 -33.1(6)
C1 Si2 Si3 C3 -149.8(6)
Si1 Si2 Si3 C3 89.1(5)
C2 Si2 Si3 C4 85.8(6)
C1 Si2 Si3 C4 -30.9(6)
Si1 Si2 Si3 C4 -151.9(4)
C2 Si2 Si3 Si4 -152.3(4)
C1 Si2 Si3 Si4 91.0(4)
Si1 Si2 Si3 Si4 -30.07(18)
C3 Si3 Si4 Si7 28.5(5)
C4 Si3 Si4 Si7 -91.1(4)
Si2 Si3 Si4 Si7 146.59(15)
C3 Si3 Si4 Si8 151.9(5)
C4 Si3 Si4 Si8 32.3(5)
Si2 Si3 Si4 Si8 -90.00(17)
C3 Si3 Si4 Ge1 -90.4(5)
C4 Si3 Si4 Ge1 150.0(4)
Si2 Si3 Si4 Ge1 27.72(16)
C23 Ge1 Si4 Si7 120.3(3)
C90 Ge1 Si4 Si7 -24.9(13)
Au2 Ge1 Si4 Si7 81.10(15)
Au1 Ge1 Si4 Si7 6.24(15)
Si1 Ge1 Si4 Si7 -133.45(13)
C23 Ge1 Si4 Si8 0.5(3)
C90 Ge1 Si4 Si8 -144.6(13)
Au2 Ge1 Si4 Si8 -38.62(14)
Au1 Ge1 Si4 Si8 -113.48(10)
Si1 Ge1 Si4 Si8 106.83(12)
C23 Ge1 Si4 Si3 -121.5(3)
C90 Ge1 Si4 Si3 93.4(13)
Au2 Ge1 Si4 Si3 -160.68(11)
Au1 Ge1 Si4 Si3 124.46(10)
Si1 Ge1 Si4 Si3 -15.23(14)
Si2 Si1 Si5 C7 -70.8(8)
Si6 Si1 Si5 C7 53.7(8)
Ge1 Si1 Si5 C7 174.1(8)
Si2 Si1 Si5 C5 49.8(6)
Si6 Si1 Si5 C5 174.2(6)
Ge1 Si1 Si5 C5 -65.4(6)
Si2 Si1 Si5 C6 168.4(4)
Si6 Si1 Si5 C6 -67.2(4)
Ge1 Si1 Si5 C6 53.2(4)
Si5 Si1 Si6 C9 54.8(5)
Si2 Si1 Si6 C9 -179.9(4)
Ge1 Si1 Si6 C9 -62.2(4)
Si5 Si1 Si6 C10 177.9(5)
Si2 Si1 Si6 C10 -56.8(5)
Ge1 Si1 Si6 C10 60.9(5)
Si5 Si1 Si6 C8 -63.9(4)
Si2 Si1 Si6 C8 61.3(4)
Ge1 Si1 Si6 C8 179.0(4)
Si8 Si4 Si7 C12 44.5(5)
Si3 Si4 Si7 C12 170.4(5)
Ge1 Si4 Si7 C12 -73.8(5)
Si8 Si4 Si7 C11 165.6(5)
Si3 Si4 Si7 C11 -68.5(5)
Ge1 Si4 Si7 C11 47.3(5)
Si8 Si4 Si7 C13 -75.3(4)
Si3 Si4 Si7 C13 50.6(4)
Ge1 Si4 Si7 C13 166.4(4)
Si7 Si4 Si8 C15 54.9(4)
Si3 Si4 Si8 C15 -68.3(4)
Ge1 Si4 Si8 C15 175.1(4)
Si7 Si4 Si8 C16 174.2(4)
Si3 Si4 Si8 C16 51.0(4)
Ge1 Si4 Si8 C16 -65.6(4)
Si7 Si4 Si8 C14 -64.5(4)
Si3 Si4 Si8 C14 172.2(4)
Ge1 Si4 Si8 C14 55.6(4)
C46 Ge2 Si9 Si14 120.5(3)
Si12 Ge2 Si9 Si14 -130.20(13)
Au3 Ge2 Si9 Si14 3.27(15)
C46 Ge2 Si9 Si13 -0.6(3)
Si12 Ge2 Si9 Si13 108.72(13)
Au3 Ge2 Si9 Si13 -117.81(11)
C46 Ge2 Si9 Si10 -120.1(3)
Si12 Ge2 Si9 Si10 -10.78(14)
Au3 Ge2 Si9 Si10 122.69(11)
Si14 Si9 Si10 C25 -97.8(4)
Si13 Si9 Si10 C25 26.3(4)
Ge2 Si9 Si10 C25 144.4(4)
Si14 Si9 Si10 C24 21.6(5)
Si13 Si9 Si10 C24 145.7(4)
Ge2 Si9 Si10 C24 -96.2(4)
Si14 Si9 Si10 Si11 139.48(15)
Si13 Si9 Si10 Si11 -96.41(17)
Ge2 Si9 Si10 Si11 21.69(17)
C25 Si10 Si11 C26 91.8(6)
C24 Si10 Si11 C26 -24.8(6)
Si9 Si10 Si11 C26 -144.5(4)
C25 Si10 Si11 C27 -25.3(6)
C24 Si10 Si11 C27 -141.9(5)
Si9 Si10 Si11 C27 98.4(4)
C25 Si10 Si11 Si12 -148.5(4)
C24 Si10 Si11 Si12 94.8(4)
Si9 Si10 Si11 Si12 -24.81(19)
C26 Si11 Si12 Si16 22.0(4)
C27 Si11 Si12 Si16 145.2(4)
Si10 Si11 Si12 Si16 -94.60(17)
C26 Si11 Si12 Si15 -102.3(4)
C27 Si11 Si12 Si15 20.9(5)
Si10 Si11 Si12 Si15 141.08(18)
C26 Si11 Si12 Ge2 134.0(4)
C27 Si11 Si12 Ge2 -102.8(4)
Si10 Si11 Si12 Ge2 17.35(17)
C46 Ge2 Si12 Si16 -139.3(3)
Si9 Ge2 Si12 Si16 112.33(13)
Au3 Ge2 Si12 Si16 -20.19(14)
C46 Ge2 Si12 Si15 -23.4(3)
Si9 Ge2 Si12 Si15 -131.79(16)
Au3 Ge2 Si12 Si15 95.69(16)
C46 Ge2 Si12 Si11 104.4(3)
Si9 Ge2 Si12 Si11 -4.00(14)
Au3 Ge2 Si12 Si11 -136.52(10)
Si14 Si9 Si13 C28 -61.5(4)
Si10 Si9 Si13 C28 174.2(4)
Ge2 Si9 Si13 C28 58.3(4)
Si14 Si9 Si13 C30 177.1(4)
Si10 Si9 Si13 C30 52.8(4)
Ge2 Si9 Si13 C30 -63.1(4)
Si14 Si9 Si13 C29 57.3(5)
Si10 Si9 Si13 C29 -67.0(5)
Ge2 Si9 Si13 C29 177.1(5)
Si13 Si9 Si14 C31 -72.1(5)
Si10 Si9 Si14 C31 52.2(5)
Ge2 Si9 Si14 C31 167.9(5)
Si13 Si9 Si14 C32 46.7(4)
Si10 Si9 Si14 C32 171.0(4)
Ge2 Si9 Si14 C32 -73.2(4)
Si13 Si9 Si14 C33 166.0(4)
Si10 Si9 Si14 C33 -69.7(5)
Ge2 Si9 Si14 C33 46.0(4)
Si16 Si12 Si15 C35 77.9(4)
Si11 Si12 Si15 C35 -156.8(4)
Ge2 Si12 Si15 C35 -35.3(5)
Si16 Si12 Si15 C34 -160.3(8)
Si11 Si12 Si15 C34 -34.9(8)
Ge2 Si12 Si15 C34 86.5(8)
Si16 Si12 Si15 C36 -37.4(8)
Si11 Si12 Si15 C36 87.9(8)
Ge2 Si12 Si15 C36 -150.6(7)
Si15 Si12 Si16 C39 -173.3(5)
Si11 Si12 Si16 C39 57.5(5)
Ge2 Si12 Si16 C39 -55.9(5)
Si15 Si12 Si16 C37 65.8(5)
Si11 Si12 Si16 C37 -63.4(5)
Ge2 Si12 Si16 C37 -176.8(5)
Si15 Si12 Si16 C38 -53.6(4)
Si11 Si12 Si16 C38 177.1(4)
Ge2 Si12 Si16 C38 63.8(4)

loop_
_platon_squeeze_void_nr
_platon_squeeze_void_average_x
_platon_squeeze_void_average_y
_platon_squeeze_void_average_z
_platon_squeeze_void_volume
_platon_squeeze_void_count_electrons
_platon_squeeze_void_content
1 0.413 0.166 0.246 8 1 ' '
2 0.413 0.333 0.746 8 1 ' '
3 0.587 0.666 0.254 8 1 ' '
4 0.587 0.833 0.754 8 1 ' '
